data_2235820
loop_
_publ_author_name
'Anitha, A. G.'
'Hema, R.'
'Bansal, Ranju'
'Thota, Sridhar'
'Rizwana Begum, S.'

_publ_section_title
;
 16\a,17\a-Epoxy-17\b-(1<i>H</i>-imidazol-1-yl)androst-4-en-3-one
 monohydrate
;
_journal_coeditor_code GO2059
_journal_issue 8
_journal_name_full 'Acta Crystallographica Section E'
_journal_page_first o2345
_journal_paper_doi 10.1107/S1600536812029479
_journal_volume 68
_journal_year 2012
_chemical_formula_iupac 'C22 H28 N2 O2, H2 O'
_chemical_formula_moiety 'C22 H28 N2 O2, H2 O'
_chemical_formula_sum 'C22 H30 N2 O3'
_chemical_formula_weight 370.48
_chemical_name_systematic
;
16\a,17\a-Epoxy-17\b-(1<i>H</i>-imidazol-1-yl)androst-4-en-3-one monohydrate
;
_space_group_IT_number 19
_symmetry_cell_setting orthorhombic
_symmetry_space_group_name_Hall 'P 2ac 2ab'
_symmetry_space_group_name_H-M 'P 21 21 21'
_atom_sites_solution_hydrogens geom
_atom_sites_solution_primary direct
_atom_sites_solution_secondary difmap
_audit_creation_method SHELXL-97
_cell_angle_alpha 90.00
_cell_angle_beta 90.00
_cell_angle_gamma 90.00
_cell_formula_units_Z 4
_cell_length_a 9.7813(2)
_cell_length_b 13.5885(3)
_cell_length_c 14.2698(3)
_cell_measurement_reflns_used 3481
_cell_measurement_temperature 293(2)
_cell_measurement_theta_max 29.1
_cell_measurement_theta_min 4.0
_cell_volume 1896.64(7)
_computing_cell_refinement 'APEX2 and SAINT (Bruker, 2004)'
_computing_data_collection 'APEX2 (Bruker, 2004)'
_computing_data_reduction 'SAINT and XPREP (Bruker, 2004)'
_computing_molecular_graphics 'PLATON (Spek, 2009)'
_computing_publication_material 'SHELXL97 (Sheldrick, 2008)'
_computing_structure_refinement 'SHELXL97 (Sheldrick, 2008)'
_computing_structure_solution 'SIR92 (Altomare <i>et al.</i>, 1994)'
_diffrn_ambient_temperature 293(2)
_diffrn_measured_fraction_theta_full 0.999
_diffrn_measured_fraction_theta_max 0.999
_diffrn_measurement_device_type 'Bruker Kappa APEXII CCD'
_diffrn_measurement_method '\w and \f scan'
_diffrn_radiation_monochromator graphite
_diffrn_radiation_source 'fine-focus sealed tube'
_diffrn_radiation_type MoK\a
_diffrn_radiation_wavelength 0.71073
_diffrn_reflns_av_R_equivalents 0.0285
_diffrn_reflns_av_sigmaI/netI 0.0306
_diffrn_reflns_limit_h_max 11
_diffrn_reflns_limit_h_min -11
_diffrn_reflns_limit_k_max 16
_diffrn_reflns_limit_k_min -13
_diffrn_reflns_limit_l_max 16
_diffrn_reflns_limit_l_min -16
_diffrn_reflns_number 10371
_diffrn_reflns_theta_full 25.00
_diffrn_reflns_theta_max 25.00
_diffrn_reflns_theta_min 2.52
_exptl_absorpt_coefficient_mu 0.086
_exptl_absorpt_correction_T_max 0.9830
_exptl_absorpt_correction_T_min 0.9746
_exptl_absorpt_correction_type multi-scan
_exptl_absorpt_process_details '(SADABS; Bruker, 2004)'
_exptl_crystal_colour colourless
_exptl_crystal_density_diffrn 1.297
_exptl_crystal_density_method 'not measured'
_exptl_crystal_description block
_exptl_crystal_F_000 800
_exptl_crystal_size_max 0.30
_exptl_crystal_size_mid 0.20
_exptl_crystal_size_min 0.20
_refine_diff_density_max 0.119
_refine_diff_density_min -0.157
_refine_ls_extinction_method none
_refine_ls_goodness_of_fit_ref 1.062
_refine_ls_hydrogen_treatment constr
_refine_ls_matrix_type full
_refine_ls_number_parameters 246
_refine_ls_number_reflns 3331
_refine_ls_number_restraints 0
_refine_ls_restrained_S_all 1.062
_refine_ls_R_factor_all 0.0413
_refine_ls_R_factor_gt 0.0328
_refine_ls_shift/su_max 0.000
_refine_ls_shift/su_mean 0.000
_refine_ls_structure_factor_coef Fsqd
_refine_ls_weighting_details 'calc w=1/[\s^2^(Fo^2^)+(0.0416P)^2^+0.2407P] where P=(Fo^2^+2Fc^2^)/3'
_refine_ls_weighting_scheme calc
_refine_ls_wR_factor_gt 0.0782
_refine_ls_wR_factor_ref 0.0825
_reflns_number_gt 2807
_reflns_number_total 3331
_reflns_threshold_expression I>2\s(I)
_cod_data_source_file go2059.cif
_cod_data_source_block I
_cod_database_code 2235820
_cod_database_fobs_code 2235820

loop_
_symmetry_equiv_pos_as_xyz
'x, y, z'
'-x+1/2, -y, z+1/2'
'x+1/2, -y+1/2, -z'
'-x, y+1/2, -z+1/2'

loop_
_atom_site_type_symbol
_atom_site_label
_atom_site_fract_x
_atom_site_fract_y
_atom_site_fract_z
_atom_site_U_iso_or_equiv
_atom_site_adp_type
_atom_site_calc_flag
_atom_site_refinement_flags
_atom_site_occupancy
_atom_site_symmetry_multiplicity
O O1 0.6588(2) -0.04599(13) 0.64733(14) 0.0679(6) Uani d . 1 1
O O2 0.76907(16) 0.62764(13) 0.47612(12) 0.0530(5) Uani d . 1 1
N N1 0.5710(2) 0.71088(13) 0.41686(14) 0.0414(5) Uani d . 1 1
N N2 0.5333(2) 0.85703(17) 0.35422(18) 0.0605(6) Uani d . 1 1
C C1 0.5023(3) 0.15748(17) 0.52622(17) 0.0468(6) Uani d . 1 1
H H11 0.4263 0.1669 0.4835 0.056 Uiso calc R 1 1
H H12 0.5860 0.1664 0.4907 0.056 Uiso calc R 1 1
C C2 0.4982(3) 0.05208(19) 0.56319(19) 0.0543(7) Uani d . 1 1
H H21 0.4093 0.0393 0.5907 0.065 Uiso calc R 1 1
H H22 0.5110 0.0066 0.5115 0.065 Uiso calc R 1 1
C C3 0.6069(3) 0.03508(18) 0.63520(18) 0.0494(6) Uani d . 1 1
C C4 0.6411(3) 0.11847(18) 0.69325(16) 0.0447(6) Uani d . 1 1
H H4 0.7049 0.1090 0.7407 0.054 Uiso calc R 1 1
C C5 0.5874(2) 0.20829(17) 0.68355(15) 0.0367(5) Uani d . 1 1
C C6 0.6152(3) 0.28656(17) 0.75530(15) 0.0450(6) Uani d . 1 1
H H61 0.6823 0.2624 0.7998 0.054 Uiso calc R 1 1
H H62 0.5317 0.3006 0.7895 0.054 Uiso calc R 1 1
C C7 0.6676(3) 0.38044(17) 0.71115(15) 0.0423(6) Uani d . 1 1
H H71 0.7580 0.3690 0.6855 0.051 Uiso calc R 1 1
H H72 0.6752 0.4309 0.7589 0.051 Uiso calc R 1 1
C C8 0.5733(2) 0.41648(16) 0.63353(15) 0.0348(5) Uani d . 1 1
H H8 0.4852 0.4358 0.6606 0.042 Uiso calc R 1 1
C C9 0.5502(2) 0.33505(16) 0.56073(14) 0.0332(5) Uani d . 1 1
H H9 0.6410 0.3197 0.5357 0.040 Uiso calc R 1 1
C C10 0.4955(2) 0.23647(17) 0.60221(14) 0.0363(5) Uani d . 1 1
C C11 0.4670(3) 0.37260(18) 0.47661(15) 0.0454(6) Uani d . 1 1
H H111 0.4626 0.3210 0.4297 0.054 Uiso calc R 1 1
H H112 0.3743 0.3860 0.4971 0.054 Uiso calc R 1 1
C C12 0.5255(3) 0.46578(17) 0.43116(15) 0.0426(6) Uani d . 1 1
H H121 0.6131 0.4510 0.4027 0.051 Uiso calc R 1 1
H H122 0.4641 0.4884 0.3823 0.051 Uiso calc R 1 1
C C13 0.5433(2) 0.54667(17) 0.50467(14) 0.0337(5) Uani d . 1 1
C C14 0.6352(2) 0.50357(15) 0.58250(15) 0.0346(5) Uani d . 1 1
H H14 0.7154 0.4772 0.5499 0.042 Uiso calc R 1 1
C C15 0.6875(3) 0.59235(17) 0.63698(17) 0.0461(6) Uani d . 1 1
H H151 0.6211 0.6144 0.6829 0.055 Uiso calc R 1 1
H H152 0.7731 0.5778 0.6684 0.055 Uiso calc R 1 1
C C16 0.7067(3) 0.66715(19) 0.56080(18) 0.0493(6) Uani d . 1 1
H H16 0.7186 0.7368 0.5768 0.059 Uiso calc R 1 1
C C17 0.6241(2) 0.63942(16) 0.48021(16) 0.0384(5) Uani d . 1 1
C C18 0.4045(3) 0.58323(18) 0.53973(17) 0.0448(6) Uani d . 1 1
H H181 0.3533 0.6095 0.4881 0.067 Uiso calc R 1 1
H H182 0.4181 0.6337 0.5859 0.067 Uiso calc R 1 1
H H183 0.3551 0.5294 0.5672 0.067 Uiso calc R 1 1
C C19 0.3478(2) 0.24693(19) 0.63881(17) 0.0480(6) Uani d . 1 1
H H191 0.3179 0.1852 0.6643 0.072 Uiso calc R 1 1
H H192 0.2887 0.2656 0.5881 0.072 Uiso calc R 1 1
H H193 0.3450 0.2965 0.6867 0.072 Uiso calc R 1 1
C C20 0.5241(3) 0.6948(2) 0.32764(17) 0.0504(7) Uani d . 1 1
H H20 0.5108 0.6345 0.2983 0.060 Uiso calc R 1 1
C C21 0.5013(3) 0.7846(2) 0.29144(19) 0.0590(7) Uani d . 1 1
H H211 0.4680 0.7961 0.2314 0.071 Uiso calc R 1 1
C C22 0.5740(3) 0.80970(18) 0.4289(2) 0.0517(7) Uani d . 1 1
H H221 0.6019 0.8403 0.4840 0.062 Uiso calc R 1 1
O O3 0.6304(3) 1.05448(17) 0.31888(16) 0.0989(9) Uani d . 1 1
H H31 0.5947 0.9940 0.3274 0.148 Uiso d R 1 1
H H32 0.6767 1.0425 0.2655 0.148 Uiso d R 1 1

loop_
_atom_site_aniso_label
_atom_site_aniso_U_11
_atom_site_aniso_U_22
_atom_site_aniso_U_33
_atom_site_aniso_U_12
_atom_site_aniso_U_13
_atom_site_aniso_U_23
O1 0.0795(14) 0.0405(10) 0.0838(13) 0.0127(10) 0.0054(12) 0.0068(10)
O2 0.0378(9) 0.0550(11) 0.0663(11) -0.0018(8) 0.0074(8) 0.0142(10)
N1 0.0427(11) 0.0342(11) 0.0474(11) -0.0017(9) 0.0037(10) 0.0052(9)
N2 0.0583(14) 0.0456(13) 0.0776(16) 0.0053(12) 0.0054(13) 0.0170(13)
C1 0.0590(16) 0.0353(13) 0.0461(13) -0.0051(12) -0.0052(13) -0.0019(11)
C2 0.0671(18) 0.0346(13) 0.0613(16) -0.0060(13) -0.0025(15) -0.0037(12)
C3 0.0546(16) 0.0367(14) 0.0568(15) 0.0027(12) 0.0117(14) 0.0077(12)
C4 0.0430(13) 0.0444(14) 0.0467(13) 0.0047(12) -0.0028(12) 0.0068(12)
C5 0.0323(11) 0.0395(13) 0.0384(12) -0.0044(10) 0.0018(10) 0.0075(10)
C6 0.0550(15) 0.0439(14) 0.0360(11) -0.0014(12) -0.0084(11) 0.0059(11)
C7 0.0499(15) 0.0389(13) 0.0381(12) -0.0059(12) -0.0113(11) 0.0005(11)
C8 0.0375(12) 0.0358(12) 0.0310(11) -0.0012(10) 0.0000(10) -0.0001(9)
C9 0.0376(12) 0.0312(11) 0.0310(11) -0.0010(10) 0.0008(10) -0.0001(9)
C10 0.0390(12) 0.0344(12) 0.0353(11) -0.0025(11) -0.0037(10) 0.0013(9)
C11 0.0654(15) 0.0370(13) 0.0339(11) -0.0078(12) -0.0110(12) -0.0001(10)
C12 0.0571(15) 0.0384(13) 0.0322(11) -0.0018(12) -0.0055(11) 0.0025(10)
C13 0.0361(12) 0.0311(11) 0.0339(11) -0.0009(10) 0.0030(10) 0.0020(10)
C14 0.0344(11) 0.0343(12) 0.0352(11) -0.0010(10) -0.0001(10) -0.0018(10)
C15 0.0514(15) 0.0392(13) 0.0476(13) -0.0080(12) -0.0094(12) 0.0002(12)
C16 0.0494(14) 0.0386(14) 0.0599(15) -0.0079(12) -0.0053(14) -0.0016(12)
C17 0.0348(12) 0.0339(13) 0.0465(13) 0.0028(10) 0.0042(11) 0.0020(11)
C18 0.0400(13) 0.0453(14) 0.0492(13) 0.0029(11) 0.0070(11) 0.0055(11)
C19 0.0411(13) 0.0515(15) 0.0513(14) -0.0043(12) -0.0016(12) 0.0103(13)
C20 0.0555(16) 0.0520(16) 0.0438(13) -0.0005(13) 0.0051(12) 0.0039(12)
C21 0.0570(17) 0.0672(19) 0.0527(14) 0.0087(15) 0.0071(14) 0.0224(15)
C22 0.0521(15) 0.0351(14) 0.0680(17) 0.0009(12) 0.0010(15) 0.0048(13)
O3 0.142(2) 0.0577(13) 0.0970(16) 0.0040(16) 0.0123(17) 0.0052(13)

loop_
_atom_type_symbol
_atom_type_description
_atom_type_scat_dispersion_real
_atom_type_scat_dispersion_imag
_atom_type_scat_source
C C 0.0033 0.0016 'International Tables Vol C Tables 4.2.6.8 and 6.1.1.4'
H H 0.0000 0.0000 'International Tables Vol C Tables 4.2.6.8 and 6.1.1.4'
N N 0.0061 0.0033 'International Tables Vol C Tables 4.2.6.8 and 6.1.1.4'
O O 0.0106 0.0060 'International Tables Vol C Tables 4.2.6.8 and 6.1.1.4'

loop_
_geom_angle_atom_site_label_1
_geom_angle_atom_site_label_2
_geom_angle_atom_site_label_3
_geom_angle
C17 O2 C16 60.59(15)
C22 N1 C20 106.5(2)
C22 N1 C17 125.9(2)
C20 N1 C17 127.1(2)
C22 N2 C21 104.5(2)
C2 C1 C10 114.4(2)
C2 C1 H11 108.7
C10 C1 H11 108.7
C2 C1 H12 108.7
C10 C1 H12 108.7
H11 C1 H12 107.6
C3 C2 C1 111.3(2)
C3 C2 H21 109.4
C1 C2 H21 109.4
C3 C2 H22 109.4
C1 C2 H22 109.4
H21 C2 H22 108.0
O1 C3 C4 121.9(2)
O1 C3 C2 122.0(2)
C4 C3 C2 116.0(2)
C5 C4 C3 124.5(2)
C5 C4 H4 117.7
C3 C4 H4 117.7
C4 C5 C6 120.3(2)
C4 C5 C10 122.9(2)
C6 C5 C10 116.77(19)
C5 C6 C7 112.03(18)
C5 C6 H61 109.2
C7 C6 H61 109.2
C5 C6 H62 109.2
C7 C6 H62 109.2
H61 C6 H62 107.9
C6 C7 C8 111.68(19)
C6 C7 H71 109.3
C8 C7 H71 109.3
C6 C7 H72 109.3
C8 C7 H72 109.3
H71 C7 H72 107.9
C14 C8 C7 111.01(18)
C14 C8 C9 107.25(16)
C7 C8 C9 110.48(18)
C14 C8 H8 109.4
C7 C8 H8 109.4
C9 C8 H8 109.4
C8 C9 C11 111.55(18)
C8 C9 C10 114.40(16)
C11 C9 C10 113.57(18)
C8 C9 H9 105.5
C11 C9 H9 105.5
C10 C9 H9 105.5
C5 C10 C1 109.87(19)
C5 C10 C19 108.59(17)
C1 C10 C19 110.26(19)
C5 C10 C9 107.71(17)
C1 C10 C9 108.62(17)
C19 C10 C9 111.75(19)
C12 C11 C9 113.99(19)
C12 C11 H111 108.8
C9 C11 H111 108.8
C12 C11 H112 108.8
C9 C11 H112 108.8
H111 C11 H112 107.6
C13 C12 C11 110.25(17)
C13 C12 H121 109.6
C11 C12 H121 109.6
C13 C12 H122 109.6
C11 C12 H122 109.6
H121 C12 H122 108.1
C17 C13 C12 119.69(18)
C17 C13 C18 105.42(18)
C12 C13 C18 110.9(2)
C17 C13 C14 100.14(17)
C12 C13 C14 106.69(18)
C18 C13 C14 113.86(18)
C8 C14 C15 120.47(18)
C8 C14 C13 114.14(18)
C15 C14 C13 105.19(17)
C8 C14 H14 105.2
C15 C14 H14 105.2
C13 C14 H14 105.2
C16 C15 C14 102.05(18)
C16 C15 H151 111.4
C14 C15 H151 111.4
C16 C15 H152 111.4
C14 C15 H152 111.4
H151 C15 H152 109.2
C17 C16 O2 58.74(14)
C17 C16 C15 109.1(2)
O2 C16 C15 113.8(2)
C17 C16 H16 120.0
O2 C16 H16 120.0
C15 C16 H16 120.0
N1 C17 O2 114.38(19)
N1 C17 C16 121.8(2)
O2 C17 C16 60.66(16)
N1 C17 C13 121.21(19)
O2 C17 C13 115.49(19)
C16 C17 C13 108.68(19)
C13 C18 H181 109.5
C13 C18 H182 109.5
H181 C18 H182 109.5
C13 C18 H183 109.5
H181 C18 H183 109.5
H182 C18 H183 109.5
C10 C19 H191 109.5
C10 C19 H192 109.5
H191 C19 H192 109.5
C10 C19 H193 109.5
H191 C19 H193 109.5
H192 C19 H193 109.5
C21 C20 N1 105.5(2)
C21 C20 H20 127.2
N1 C20 H20 127.2
C20 C21 N2 111.3(2)
C20 C21 H211 124.3
N2 C21 H211 124.3
N2 C22 N1 112.2(3)
N2 C22 H221 123.9
N1 C22 H221 123.9
H31 O3 H32 98.3

loop_
_geom_bond_atom_site_label_1
_geom_bond_atom_site_label_2
_geom_bond_distance
O1 C3 1.226(3)
O2 C17 1.428(3)
O2 C16 1.456(3)
N1 C22 1.354(3)
N1 C20 1.371(3)
N1 C17 1.425(3)
N2 C22 1.307(3)
N2 C21 1.367(4)
C1 C2 1.527(3)
C1 C10 1.527(3)
C1 H11 0.9700
C1 H12 0.9700
C2 C3 1.496(4)
C2 H21 0.9700
C2 H22 0.9700
C3 C4 1.443(4)
C4 C5 1.336(3)
C4 H4 0.9300
C5 C6 1.501(3)
C5 C10 1.517(3)
C6 C7 1.512(3)
C6 H61 0.9700
C6 H62 0.9700
C7 C8 1.522(3)
C7 H71 0.9700
C7 H72 0.9700
C8 C14 1.516(3)
C8 C9 1.534(3)
C8 H8 0.9800
C9 C11 1.538(3)
C9 C10 1.559(3)
C9 H9 0.9800
C10 C19 1.542(3)
C11 C12 1.533(3)
C11 H111 0.9700
C11 H112 0.9700
C12 C13 1.529(3)
C12 H121 0.9700
C12 H122 0.9700
C13 C17 1.528(3)
C13 C18 1.530(3)
C13 C14 1.544(3)
C14 C15 1.524(3)
C14 H14 0.9800
C15 C16 1.500(3)
C15 H151 0.9700
C15 H152 0.9700
C16 C17 1.455(3)
C16 H16 0.9800
C18 H181 0.9600
C18 H182 0.9600
C18 H183 0.9600
C19 H191 0.9600
C19 H192 0.9600
C19 H193 0.9600
C20 C21 1.344(4)
C20 H20 0.9300
C21 H211 0.9300
C22 H221 0.9300
O3 H31 0.90
O3 H32 0.90

loop_
_geom_hbond_atom_site_label_D
_geom_hbond_atom_site_label_H
_geom_hbond_atom_site_label_A
_geom_hbond_site_symmetry_A
_geom_hbond_distance_DH
_geom_hbond_distance_HA
_geom_hbond_distance_DA
_geom_hbond_angle_DHA
O3 H31 N2 . 0.90 1.99 2.890(3) 174
O3 H32 O1 2_664 0.90 2.33 3.202(3) 163
C20 H20 O3 4_645 0.93 2.43 3.208(4) 142

loop_
_geom_torsion_atom_site_label_1
_geom_torsion_atom_site_label_2
_geom_torsion_atom_site_label_3
_geom_torsion_atom_site_label_4
_geom_torsion
C10 C1 C2 C3 -54.1(3)
C1 C2 C3 O1 -150.6(3)
C1 C2 C3 C4 32.9(3)
O1 C3 C4 C5 -179.7(3)
C2 C3 C4 C5 -3.2(4)
C3 C4 C5 C6 171.7(2)
C3 C4 C5 C10 -7.5(4)
C4 C5 C6 C7 127.9(2)
C10 C5 C6 C7 -52.8(3)
C5 C6 C7 C8 53.1(3)
C6 C7 C8 C14 -173.36(19)
C6 C7 C8 C9 -54.5(2)
C14 C8 C9 C11 -53.3(2)
C7 C8 C9 C11 -174.37(19)
C14 C8 C9 C10 176.12(18)
C7 C8 C9 C10 55.0(3)
C4 C5 C10 C1 -12.8(3)
C6 C5 C10 C1 167.93(19)
C4 C5 C10 C19 107.9(3)
C6 C5 C10 C19 -71.4(2)
C4 C5 C10 C9 -130.9(2)
C6 C5 C10 C9 49.8(2)
C2 C1 C10 C5 43.1(3)
C2 C1 C10 C19 -76.6(3)
C2 C1 C10 C9 160.7(2)
C8 C9 C10 C5 -50.8(2)
C11 C9 C10 C5 179.61(18)
C8 C9 C10 C1 -169.70(19)
C11 C9 C10 C1 60.7(2)
C8 C9 C10 C19 68.4(2)
C11 C9 C10 C19 -61.2(2)
C8 C9 C11 C12 52.8(3)
C10 C9 C11 C12 -176.12(19)
C9 C11 C12 C13 -54.5(3)
C11 C12 C13 C17 168.7(2)
C11 C12 C13 C18 -68.3(3)
C11 C12 C13 C14 56.2(2)
C7 C8 C14 C15 -51.4(3)
C9 C8 C14 C15 -172.2(2)
C7 C8 C14 C13 -178.06(18)
C9 C8 C14 C13 61.2(2)
C17 C13 C14 C8 171.47(17)
C12 C13 C14 C8 -63.2(2)
C18 C13 C14 C8 59.5(2)
C17 C13 C14 C15 37.2(2)
C12 C13 C14 C15 162.61(19)
C18 C13 C14 C15 -74.7(2)
C8 C14 C15 C16 -167.0(2)
C13 C14 C15 C16 -36.4(2)
C17 O2 C16 C15 98.7(2)
C14 C15 C16 C17 20.9(3)
C14 C15 C16 O2 -42.5(3)
C22 N1 C17 O2 -78.4(3)
C20 N1 C17 O2 92.2(3)
C22 N1 C17 C16 -9.0(4)
C20 N1 C17 C16 161.6(2)
C22 N1 C17 C13 135.8(3)
C20 N1 C17 C13 -53.6(3)
C16 O2 C17 N1 114.2(2)
C16 O2 C17 C13 -98.0(2)
O2 C16 C17 N1 -102.0(2)
C15 C16 C17 N1 151.1(2)
C15 C16 C17 O2 -106.8(2)
O2 C16 C17 C13 109.3(2)
C15 C16 C17 C13 2.5(3)
C12 C13 C17 N1 70.9(3)
C18 C13 C17 N1 -54.8(3)
C14 C13 C17 N1 -173.19(19)
C12 C13 C17 O2 -74.6(3)
C18 C13 C17 O2 159.76(19)
C14 C13 C17 O2 41.4(2)
C12 C13 C17 C16 -140.3(2)
C18 C13 C17 C16 94.1(2)
C14 C13 C17 C16 -24.3(2)
C22 N1 C20 C21 -0.2(3)
C17 N1 C20 C21 -172.3(2)
N1 C20 C21 N2 0.6(3)
C22 N2 C21 C20 -0.7(3)
C21 N2 C22 N1 0.6(3)
C20 N1 C22 N2 -0.3(3)
C17 N1 C22 N2 171.9(2)

loop_
_cod_related_entry_id
_cod_related_entry_database
_cod_related_entry_code
1 ChemSpider 30657961
